data_4135097
loop_
_publ_author_name
'Fu, Liang'
'Zhang, Zhihan'
'Chen, Pinhong'
'Lin, Zhenyang'
'Liu, Guosheng'

_publ_section_title
;
 Enantioselective Copper-Catalyzed Alkynylation of Benzylic C-H Bonds via
 Radical Relay.
;
_journal_name_full 'Journal of the American Chemical Society'
_journal_paper_doi 10.1021/jacs.0c05373
_journal_year 2020
_chemical_absolute_configuration rmad
_chemical_formula_moiety 'C20 H21 N S Si'
_chemical_formula_sum 'C20 H21 N S Si'
_chemical_formula_weight 335.53
_space_group_crystal_system orthorhombic
_space_group_IT_number 19
_space_group_name_Hall 'P 2ac 2ab'
_space_group_name_H-M_alt 'P 21 21 21'
_atom_sites_solution_hydrogens geom
_atom_sites_solution_primary dual
_audit_creation_date 2019-07-17
_audit_creation_method
;
Olex2 1.2
(compiled 2018.05.29 svn.r3508 for OlexSys, GUI svn.r5506)
;
_cell_angle_alpha 90
_cell_angle_beta 90
_cell_angle_gamma 90
_cell_formula_units_Z 4
_cell_length_a 9.5614(2)
_cell_length_b 26.9394(5)
_cell_length_c 7.32500(10)
_cell_measurement_reflns_used 9971
_cell_measurement_temperature 170(2)
_cell_measurement_theta_max 54.97
_cell_measurement_theta_min 4.27
_cell_volume 1886.76(6)
_computing_cell_refinement 'SAINT v8.37A (Bruker, 2015)'
_computing_data_reduction 'SAINT v8.37A (Bruker, 2015)'
_computing_molecular_graphics 'Olex2 (Dolomanov et al., 2009)'
_computing_publication_material 'Olex2 (Dolomanov et al., 2009)'
_computing_structure_refinement 'ShelXL (Sheldrick, 2015)'
_computing_structure_solution 'ShelXT (Sheldrick, 2015)'
_diffrn_ambient_temperature 169.97
_diffrn_measured_fraction_theta_full 0.999
_diffrn_measured_fraction_theta_max 0.998
_diffrn_measurement_device_type 'Bruker D8 Venture'
_diffrn_measurement_method '\f and \w scans'
_diffrn_radiation_type GaK\a
_diffrn_radiation_wavelength 1.34139
_diffrn_reflns_av_R_equivalents 0.0626
_diffrn_reflns_av_unetI/netI 0.0452
_diffrn_reflns_Laue_measured_fraction_full 0.999
_diffrn_reflns_Laue_measured_fraction_max 0.998
_diffrn_reflns_limit_h_max 11
_diffrn_reflns_limit_h_min -11
_diffrn_reflns_limit_k_max 32
_diffrn_reflns_limit_k_min -32
_diffrn_reflns_limit_l_max 7
_diffrn_reflns_limit_l_min -8
_diffrn_reflns_number 20486
_diffrn_reflns_point_group_measured_fraction_full 0.998
_diffrn_reflns_point_group_measured_fraction_max 0.997
_diffrn_reflns_theta_full 53.594
_diffrn_reflns_theta_max 54.961
_diffrn_reflns_theta_min 4.269
_diffrn_standards_number 0
_exptl_absorpt_coefficient_mu 1.367
_exptl_absorpt_correction_T_max 0.7508
_exptl_absorpt_correction_T_min 0.5859
_exptl_absorpt_correction_type multi-scan
_exptl_absorpt_process_details
;
SADABS-2016/2 (Bruker,2016/2) was used for absorption correction.
wR2(int) was 0.1627 before and 0.0797 after correction.
The Ratio of minimum to maximum transmission is 0.7804.
The \l/2 correction factor is Not present.
;
_exptl_crystal_colour colourless
_exptl_crystal_colour_primary colourless
_exptl_crystal_density_diffrn 1.181
_exptl_crystal_description block
_exptl_crystal_F_000 712
_exptl_crystal_size_max 0.12
_exptl_crystal_size_mid 0.1
_exptl_crystal_size_min 0.08
_refine_diff_density_max 0.228
_refine_diff_density_min -0.291
_refine_diff_density_rms 0.047
_refine_ls_abs_structure_details
;
 Flack x determined using 1178 quotients [(I+)-(I-)]/[(I+)+(I-)]
 (Parsons, Flack and Wagner, Acta Cryst. B69 (2013) 249-259).
;
_refine_ls_abs_structure_Flack 0.036(13)
_refine_ls_extinction_method none
_refine_ls_goodness_of_fit_ref 1.092
_refine_ls_hydrogen_treatment constr
_refine_ls_matrix_type full
_refine_ls_number_parameters 212
_refine_ls_number_reflns 3571
_refine_ls_number_restraints 0
_refine_ls_restrained_S_all 1.092
_refine_ls_R_factor_all 0.0472
_refine_ls_R_factor_gt 0.0391
_refine_ls_shift/su_max 0.002
_refine_ls_shift/su_mean 0.000
_refine_ls_structure_factor_coef Fsqd
_refine_ls_weighting_details 'w=1/[\s^2^(Fo^2^)+(0.0268P)^2^+0.5537P] where P=(Fo^2^+2Fc^2^)/3'
_refine_ls_weighting_scheme calc
_refine_ls_wR_factor_gt 0.0798
_refine_ls_wR_factor_ref 0.0833
_reflns_Friedel_coverage 0.718
_reflns_Friedel_fraction_full 0.997
_reflns_Friedel_fraction_max 0.995
_reflns_number_gt 3231
_reflns_number_total 3571
_reflns_threshold_expression 'I > 2\s(I)'
_cod_data_source_file ja0c05373_si_004.cif
_cod_data_source_block mj19475
_cod_database_code 4135097
_shelx_shelxl_version_number 2016/6
_shelx_space_group_comment
;
The symmetry employed for this shelxl refinement is uniquely defined
by the following loop, which should always be used as a source of
symmetry information in preference to the above space-group names.
They are only intended as comments.
;
_shelx_estimated_absorpt_t_max 0.899
_shelx_estimated_absorpt_t_min 0.853
_olex2_refinement_description
;
1. Fixed Uiso
 At 1.2 times of:
  All C(H) groups
 At 1.5 times of:
  All C(H,H,H) groups
2.a Ternary CH refined with riding coordinates:
 C1(H1)
2.b Aromatic/amide H refined with riding coordinates:
 C6(H6), C7(H7), C8(H8), C13(H13), C14(H14), C15(H15), C16(H16), C17(H17)
2.c Idealised Me refined as rotating group:
 C4(H4A,H4B,H4C), C18(H18A,H18B,H18C), C19(H19A,H19B,H19C), C20(H20A,H20B,H20C)
;
_olex2_submission_special_instructions 'No special instructions were received'

loop_
_space_group_symop_operation_xyz
'x, y, z'
'-x+1/2, -y, z+1/2'
'-x, y+1/2, -z+1/2'
'x+1/2, -y+1/2, -z'

loop_
_atom_site_label
_atom_site_type_symbol
_atom_site_fract_x
_atom_site_fract_y
_atom_site_fract_z
_atom_site_U_iso_or_equiv
_atom_site_adp_type
_atom_site_occupancy
_atom_site_site_symmetry_order
_atom_site_calc_flag
_atom_site_refinement_flags_posn
_atom_site_refinement_flags_adp
_atom_site_refinement_flags_occupancy
_atom_site_disorder_assembly
_atom_site_disorder_group
S1 S 0.49293(8) 0.48235(3) 0.29488(11) 0.0302(2) Uani 1 1 d . . . . .
Si1 Si -0.06662(9) 0.71913(3) 0.83326(15) 0.0388(3) Uani 1 1 d . . . . .
N1 N 0.4586(2) 0.52989(9) 0.6007(3) 0.0247(6) Uani 1 1 d . . . . .
C1 C 0.2875(3) 0.61601(11) 0.6963(5) 0.0268(7) Uani 1 1 d . . . . .
H1 H 0.282184 0.587607 0.783945 0.032 Uiso 1 1 calc R . . . .
C2 C 0.1673(3) 0.64864(11) 0.7342(4) 0.0292(7) Uani 1 1 d . . . . .
C3 C 0.0730(3) 0.67598(11) 0.7702(5) 0.0346(8) Uani 1 1 d . . . . .
C4 C 0.4243(3) 0.64410(13) 0.7364(5) 0.0375(8) Uani 1 1 d . . . . .
H4A H 0.503946 0.621616 0.720131 0.056 Uiso 1 1 calc GR . . . .
H4B H 0.422925 0.656362 0.862321 0.056 Uiso 1 1 calc GR . . . .
H4C H 0.433238 0.672190 0.652174 0.056 Uiso 1 1 calc GR . . . .
C5 C 0.2888(3) 0.59427(11) 0.5056(4) 0.0241(7) Uani 1 1 d . . . . .
C6 C 0.2127(3) 0.61313(12) 0.3626(5) 0.0295(8) Uani 1 1 d . . . . .
H6 H 0.153174 0.640780 0.383513 0.035 Uiso 1 1 calc R . . . .
C7 C 0.2202(3) 0.59286(12) 0.1864(5) 0.0323(8) Uani 1 1 d . . . . .
H7 H 0.167053 0.607312 0.090525 0.039 Uiso 1 1 calc R . . . .
C8 C 0.3035(3) 0.55224(12) 0.1503(5) 0.0313(8) Uani 1 1 d . . . . .
H8 H 0.308522 0.538275 0.031424 0.038 Uiso 1 1 calc R . . . .
C9 C 0.3801(3) 0.53249(11) 0.2947(5) 0.0257(7) Uani 1 1 d . . . . .
C10 C 0.3740(3) 0.55294(11) 0.4709(4) 0.0229(7) Uani 1 1 d . . . . .
C11 C 0.5270(3) 0.49311(10) 0.5274(4) 0.0251(7) Uani 1 1 d . . . . .
C12 C 0.6244(3) 0.46101(10) 0.6271(5) 0.0249(7) Uani 1 1 d . . . . .
C13 C 0.6101(3) 0.45513(11) 0.8138(5) 0.0312(8) Uani 1 1 d . . . . .
H13 H 0.538132 0.472364 0.876813 0.037 Uiso 1 1 calc R . . . .
C14 C 0.6997(4) 0.42439(12) 0.9095(5) 0.0372(8) Uani 1 1 d . . . . .
H14 H 0.689280 0.420553 1.037734 0.045 Uiso 1 1 calc R . . . .
C15 C 0.8053(3) 0.39908(11) 0.8176(5) 0.0345(8) Uani 1 1 d . . . . .
H15 H 0.866333 0.377582 0.882620 0.041 Uiso 1 1 calc R . . . .
C16 C 0.8210(3) 0.40529(12) 0.6331(5) 0.0343(8) Uani 1 1 d . . . . .
H16 H 0.894256 0.388500 0.571011 0.041 Uiso 1 1 calc R . . . .
C17 C 0.7313(3) 0.43570(11) 0.5364(5) 0.0306(8) Uani 1 1 d . . . . .
H17 H 0.742289 0.439391 0.408244 0.037 Uiso 1 1 calc R . . . .
C18 C -0.2278(4) 0.70038(18) 0.7106(8) 0.0879(19) Uani 1 1 d . . . . .
H18A H -0.212044 0.702676 0.578667 0.132 Uiso 1 1 calc GR . . . .
H18B H -0.304776 0.722448 0.745377 0.132 Uiso 1 1 calc GR . . . .
H18C H -0.251661 0.666117 0.742922 0.132 Uiso 1 1 calc GR . . . .
C19 C -0.0110(4) 0.78233(12) 0.7653(6) 0.0556(11) Uani 1 1 d . . . . .
H19A H 0.074995 0.791164 0.830528 0.083 Uiso 1 1 calc GR . . . .
H19B H -0.084797 0.806144 0.796006 0.083 Uiso 1 1 calc GR . . . .
H19C H 0.006335 0.783120 0.633490 0.083 Uiso 1 1 calc GR . . . .
C20 C -0.0916(5) 0.71536(15) 1.0849(6) 0.0635(13) Uani 1 1 d . . . . .
H20A H -0.120892 0.681685 1.118194 0.095 Uiso 1 1 calc GR . . . .
H20B H -0.163733 0.739098 1.122584 0.095 Uiso 1 1 calc GR . . . .
H20C H -0.003433 0.723298 1.146524 0.095 Uiso 1 1 calc GR . . . .

loop_
_atom_site_aniso_label
_atom_site_aniso_U_11
_atom_site_aniso_U_22
_atom_site_aniso_U_33
_atom_site_aniso_U_23
_atom_site_aniso_U_13
_atom_site_aniso_U_12
S1 0.0378(4) 0.0277(4) 0.0250(4) -0.0029(3) -0.0001(4) 0.0020(3)
Si1 0.0249(4) 0.0328(5) 0.0587(7) -0.0136(5) 0.0034(5) 0.0024(4)
N1 0.0261(12) 0.0260(13) 0.0219(14) 0.0009(11) -0.0003(10) 0.0022(10)
C1 0.0297(15) 0.0269(15) 0.0237(18) 0.0028(14) -0.0006(15) 0.0058(12)
C2 0.0317(16) 0.0312(16) 0.025(2) 0.0036(15) 0.0013(14) 0.0013(14)
C3 0.0328(16) 0.0312(16) 0.040(2) -0.0009(15) 0.0027(16) 0.0023(15)
C4 0.0315(16) 0.0463(19) 0.035(2) -0.0145(16) -0.0080(15) 0.0049(16)
C5 0.0204(15) 0.0250(15) 0.0269(19) 0.0009(13) 0.0023(13) -0.0024(12)
C6 0.0255(15) 0.0314(17) 0.032(2) 0.0070(15) 0.0007(15) 0.0003(13)
C7 0.0329(17) 0.0361(17) 0.028(2) 0.0053(16) -0.0090(16) -0.0014(14)
C8 0.0386(17) 0.0349(18) 0.0202(19) -0.0009(14) -0.0032(15) -0.0068(15)
C9 0.0261(14) 0.0253(15) 0.0259(18) 0.0026(15) -0.0020(14) -0.0040(12)
C10 0.0235(14) 0.0253(15) 0.0199(17) 0.0021(13) 0.0001(13) -0.0026(12)
C11 0.0274(16) 0.0246(15) 0.0233(17) 0.0007(13) 0.0033(13) -0.0029(12)
C12 0.0258(15) 0.0211(15) 0.0278(19) -0.0011(14) 0.0005(14) -0.0017(12)
C13 0.0328(16) 0.0336(17) 0.027(2) -0.0016(16) 0.0013(15) 0.0067(13)
C14 0.044(2) 0.0390(19) 0.029(2) 0.0010(16) -0.0046(17) 0.0070(16)
C15 0.0328(17) 0.0276(16) 0.043(2) -0.0012(17) -0.0099(17) 0.0036(14)
C16 0.0321(17) 0.0303(17) 0.041(2) -0.0056(16) 0.0021(16) 0.0075(14)
C17 0.0341(18) 0.0313(17) 0.027(2) -0.0023(15) 0.0017(15) 0.0028(14)
C18 0.036(2) 0.089(3) 0.138(5) -0.057(4) -0.023(3) 0.014(2)
C19 0.063(2) 0.0358(18) 0.068(3) 0.0022(19) -0.001(2) 0.0094(19)
C20 0.070(3) 0.055(3) 0.065(3) -0.014(2) 0.031(2) -0.011(2)

loop_
_atom_type_symbol
_atom_type_description
_atom_type_scat_dispersion_real
_atom_type_scat_dispersion_imag
_atom_type_scat_source
C C 0.0148 0.0070 'International Tables Vol C Tables 4.2.6.8 and 6.1.1.4'
H H 0.0000 0.0000 'International Tables Vol C Tables 4.2.6.8 and 6.1.1.4'
N N 0.0253 0.0136 'International Tables Vol C Tables 4.2.6.8 and 6.1.1.4'
S S 0.2924 0.4247 'International Tables Vol C Tables 4.2.6.8 and 6.1.1.4'
Si Si 0.2148 0.2488 'International Tables Vol C Tables 4.2.6.8 and 6.1.1.4'

loop_
_geom_angle_atom_site_label_1
_geom_angle_atom_site_label_2
_geom_angle_atom_site_label_3
_geom_angle
_geom_angle_site_symmetry_1
_geom_angle_site_symmetry_3
_geom_angle_publ_flag
C9 S1 C11 89.28(15) . . ?
C3 Si1 C18 108.13(18) . . ?
C3 Si1 C19 107.86(17) . . ?
C3 Si1 C20 107.99(19) . . ?
C18 Si1 C20 111.0(2) . . ?
C19 Si1 C18 111.0(2) . . ?
C19 Si1 C20 110.68(19) . . ?
C11 N1 C10 110.4(3) . . ?
C2 C1 H1 107.2 . . ?
C2 C1 C4 109.5(2) . . ?
C2 C1 C5 114.3(3) . . ?
C4 C1 H1 107.2 . . ?
C5 C1 H1 107.2 . . ?
C5 C1 C4 111.0(3) . . ?
C3 C2 C1 177.4(4) . . ?
C2 C3 Si1 177.5(3) . . ?
C1 C4 H4A 109.5 . . ?
C1 C4 H4B 109.5 . . ?
C1 C4 H4C 109.5 . . ?
H4A C4 H4B 109.5 . . ?
H4A C4 H4C 109.5 . . ?
H4B C4 H4C 109.5 . . ?
C6 C5 C1 123.8(3) . . ?
C6 C5 C10 117.6(3) . . ?
C10 C5 C1 118.6(3) . . ?
C5 C6 H6 119.0 . . ?
C5 C6 C7 122.1(3) . . ?
C7 C6 H6 119.0 . . ?
C6 C7 H7 119.5 . . ?
C8 C7 C6 120.9(3) . . ?
C8 C7 H7 119.5 . . ?
C7 C8 H8 121.2 . . ?
C7 C8 C9 117.5(3) . . ?
C9 C8 H8 121.2 . . ?
C8 C9 S1 128.9(3) . . ?
C8 C9 C10 121.8(3) . . ?
C10 C9 S1 109.4(2) . . ?
N1 C10 C5 124.5(3) . . ?
N1 C10 C9 115.4(3) . . ?
C5 C10 C9 120.1(3) . . ?
N1 C11 S1 115.6(2) . . ?
N1 C11 C12 124.2(3) . . ?
C12 C11 S1 120.2(2) . . ?
C13 C12 C11 119.8(3) . . ?
C13 C12 C17 119.1(3) . . ?
C17 C12 C11 121.1(3) . . ?
C12 C13 H13 119.7 . . ?
C14 C13 C12 120.6(3) . . ?
C14 C13 H13 119.7 . . ?
C13 C14 H14 120.1 . . ?
C13 C14 C15 119.8(3) . . ?
C15 C14 H14 120.1 . . ?
C14 C15 H15 120.1 . . ?
C16 C15 C14 119.8(3) . . ?
C16 C15 H15 120.1 . . ?
C15 C16 H16 119.7 . . ?
C15 C16 C17 120.7(3) . . ?
C17 C16 H16 119.7 . . ?
C12 C17 H17 120.0 . . ?
C16 C17 C12 120.0(3) . . ?
C16 C17 H17 120.0 . . ?
Si1 C18 H18A 109.5 . . ?
Si1 C18 H18B 109.5 . . ?
Si1 C18 H18C 109.5 . . ?
H18A C18 H18B 109.5 . . ?
H18A C18 H18C 109.5 . . ?
H18B C18 H18C 109.5 . . ?
Si1 C19 H19A 109.5 . . ?
Si1 C19 H19B 109.5 . . ?
Si1 C19 H19C 109.5 . . ?
H19A C19 H19B 109.5 . . ?
H19A C19 H19C 109.5 . . ?
H19B C19 H19C 109.5 . . ?
Si1 C20 H20A 109.5 . . ?
Si1 C20 H20B 109.5 . . ?
Si1 C20 H20C 109.5 . . ?
H20A C20 H20B 109.5 . . ?
H20A C20 H20C 109.5 . . ?
H20B C20 H20C 109.5 . . ?

loop_
_geom_bond_atom_site_label_1
_geom_bond_atom_site_label_2
_geom_bond_distance
_geom_bond_site_symmetry_2
_geom_bond_publ_flag
S1 C9 1.729(3) . ?
S1 C11 1.758(3) . ?
Si1 C3 1.830(3) . ?
Si1 C18 1.854(4) . ?
Si1 C19 1.852(4) . ?
Si1 C20 1.862(4) . ?
N1 C10 1.394(4) . ?
N1 C11 1.303(4) . ?
C1 H1 1.0000 . ?
C1 C2 1.473(4) . ?
C1 C4 1.540(4) . ?
C1 C5 1.515(4) . ?
C2 C3 1.194(4) . ?
C4 H4A 0.9800 . ?
C4 H4B 0.9800 . ?
C4 H4C 0.9800 . ?
C5 C6 1.373(4) . ?
C5 C10 1.403(4) . ?
C6 H6 0.9500 . ?
C6 C7 1.403(5) . ?
C7 H7 0.9500 . ?
C7 C8 1.379(4) . ?
C8 H8 0.9500 . ?
C8 C9 1.392(4) . ?
C9 C10 1.404(4) . ?
C11 C12 1.466(4) . ?
C12 C13 1.384(5) . ?
C12 C17 1.396(4) . ?
C13 H13 0.9500 . ?
C13 C14 1.382(4) . ?
C14 H14 0.9500 . ?
C14 C15 1.392(5) . ?
C15 H15 0.9500 . ?
C15 C16 1.370(5) . ?
C16 H16 0.9500 . ?
C16 C17 1.381(4) . ?
C17 H17 0.9500 . ?
C18 H18A 0.9800 . ?
C18 H18B 0.9800 . ?
C18 H18C 0.9800 . ?
C19 H19A 0.9800 . ?
C19 H19B 0.9800 . ?
C19 H19C 0.9800 . ?
C20 H20A 0.9800 . ?
C20 H20B 0.9800 . ?
C20 H20C 0.9800 . ?
